data_4113080
loop_
_publ_author_name
'Mar\'ia Alonso'
'M. Esther Garc\'ia'
'Miguel A. Ruiz'
'Hayrullo Hamidov'
'John C. Jeffery'

_publ_section_title
;
 Chemistry of the Phosphinidene Oxide Ligand
;
_journal_name_full 'Journal of the American Chemical Society'
_journal_page_first 13610
_journal_page_last 13611
_journal_paper_doi 10.1021/ja045487g
_journal_volume 126
_journal_year 2004
_chemical_formula_sum 'C31.5 H43 Mo O3 P'
_chemical_formula_weight 596.57
_chemical_name_systematic
; 
 ? 
;
_space_group_IT_number 2
_symmetry_cell_setting triclinic
_symmetry_space_group_name_Hall '-P 1'
_symmetry_space_group_name_H-M 'P -1'
_atom_sites_solution_hydrogens geom
_atom_sites_solution_primary direct
_atom_sites_solution_secondary difmap
_audit_creation_method SHELXL-97
_cell_angle_alpha 84.8940(10)
_cell_angle_beta 77.0620(10)
_cell_angle_gamma 75.5350(10)
_cell_formula_units_Z 2
_cell_length_a 9.2708(3)
_cell_length_b 12.0224(4)
_cell_length_c 14.3208(5)
_cell_measurement_reflns_used 154
_cell_measurement_temperature 173(2)
_cell_measurement_theta_max 27.49
_cell_measurement_theta_min 3.21
_cell_volume 1505.40(9)
_computing_cell_refinement 'SAINT (Bruker, 2001)'
_computing_data_collection 'SMART (Bruker, 2001)'
_computing_data_reduction 'SHELXTL (Bruker, 2001)'
_computing_molecular_graphics 'SHELXTL (Bruker, 2001)'
_computing_publication_material 'SHELXTL (Bruker, 2001)'
_computing_structure_refinement 'SHELXTL (Bruker, 2001)'
_computing_structure_solution 'SHELXTL (Bruker, 2001)'
_diffrn_ambient_temperature 173(2)
_diffrn_measured_fraction_theta_full 0.956
_diffrn_measured_fraction_theta_max 0.956
_diffrn_measurement_device_type 'CCd Area Detector'
_diffrn_measurement_method 'Frames, each covering 0.3 \% in \f or \w'
_diffrn_radiation_monochromator graphite
_diffrn_radiation_source 'fine-focus sealed tube'
_diffrn_radiation_type MoK\a
_diffrn_radiation_wavelength 0.71073
_diffrn_reflns_av_R_equivalents 0.0186
_diffrn_reflns_av_sigmaI/netI 0.0375
_diffrn_reflns_limit_h_max 12
_diffrn_reflns_limit_h_min -11
_diffrn_reflns_limit_k_max 15
_diffrn_reflns_limit_k_min -15
_diffrn_reflns_limit_l_max 13
_diffrn_reflns_limit_l_min -18
_diffrn_reflns_number 12209
_diffrn_reflns_theta_full 27.51
_diffrn_reflns_theta_max 27.51
_diffrn_reflns_theta_min 2.92
_exptl_absorpt_coefficient_mu 0.518
_exptl_absorpt_correction_T_max 0.907684
_exptl_absorpt_correction_T_min 0.793452
_exptl_absorpt_correction_type multi-scan
_exptl_absorpt_process_details 'SADABS (Sheldrick, 2001)'
_exptl_crystal_colour Red
_exptl_crystal_density_diffrn 1.316
_exptl_crystal_density_meas ?
_exptl_crystal_description Block
_exptl_crystal_F_000 626
_exptl_crystal_size_max 0.25
_exptl_crystal_size_mid 0.25
_exptl_crystal_size_min 0.25
_refine_diff_density_max 0.356
_refine_diff_density_min -0.396
_refine_diff_density_rms 0.055
_refine_ls_extinction_method none
_refine_ls_goodness_of_fit_ref 0.982
_refine_ls_hydrogen_treatment mixed
_refine_ls_matrix_type full
_refine_ls_number_parameters 352
_refine_ls_number_reflns 6627
_refine_ls_number_restraints 8
_refine_ls_restrained_S_all 1.015
_refine_ls_R_factor_all 0.0286
_refine_ls_R_factor_gt 0.0241
_refine_ls_shift/su_max 0.003
_refine_ls_shift/su_mean 0.000
_refine_ls_structure_factor_coef Fsqd
_refine_ls_weighting_details 'calc w=1/[\s^2^(Fo^2^)+(0.0313P)^2^+0.0000P] where P=(Fo^2^+2Fc^2^)/3'
_refine_ls_weighting_scheme calc
_refine_ls_wR_factor_gt 0.0594
_refine_ls_wR_factor_ref 0.0602
_reflns_number_gt 5743
_reflns_number_total 6627
_reflns_threshold_expression >2sigma(I)
_cod_data_source_file ja045487gsi20040913_073209.cif
_cod_data_source_block e10m
_cod_depositor_comments
;
The following automatic conversions were performed:

'_exptl_crystal_density_meas' value 'none' was changed to '?' - the
value is perceived as not measured.

Automatic conversion script
Id: cif_fix_values 3008 2015-01-20 13:52:24Z robertas 
;
_cod_original_formula_sum 'C31.50 H43 Mo O3 P'
_cod_database_code 4113080

loop_
_symmetry_equiv_pos_as_xyz
'x, y, z'
'-x, -y, -z'

loop_
_atom_site_label
_atom_site_type_symbol
_atom_site_fract_x
_atom_site_fract_y
_atom_site_fract_z
_atom_site_U_iso_or_equiv
_atom_site_adp_type
_atom_site_occupancy
_atom_site_symmetry_multiplicity
_atom_site_calc_flag
_atom_site_refinement_flags
Mo1 Mo 0.782839(16) 0.517800(13) 0.666189(11) 0.01912(5) Uani 1 1 d .
C1 C 0.7130(2) 0.43001(16) 0.78099(14) 0.0273(4) Uani 1 1 d .
O1 O 0.67494(18) 0.37731(13) 0.85014(11) 0.0421(4) Uani 1 1 d .
C2 C 0.9267(2) 0.36715(16) 0.65140(14) 0.0260(4) Uani 1 1 d .
O2 O 1.00422(16) 0.27534(11) 0.64477(11) 0.0392(4) Uani 1 1 d .
P3 P 0.87358(5) 0.61943(4) 0.76653(3) 0.01862(10) Uani 1 1 d .
O3 O 0.97687(13) 0.59200(10) 0.66575(9) 0.0216(3) Uani 1 1 d .
C3 C 0.9846(2) 0.54869(16) 0.85726(14) 0.0267(4) Uani 1 1 d .
H3A H 1.0147 0.6078 0.8875 0.032 Uiso 1 1 calc R
H3B H 0.9192 0.5111 0.9079 0.032 Uiso 1 1 calc R
C4 C 1.1241(2) 0.46107(16) 0.81523(14) 0.0303(4) Uani 1 1 d .
H4 H 1.1126 0.4030 0.7786 0.036 Uiso 1 1 calc R
C5 C 1.2621(2) 0.45936(18) 0.82586(16) 0.0368(5) Uani 1 1 d .
H5A H 1.2774 0.5163 0.8621 0.044 Uiso 1 1 calc R
H5B H 1.3465 0.4012 0.7973 0.044 Uiso 1 1 calc R
C11 C 0.5992(2) 0.67482(17) 0.61644(14) 0.0305(4) Uani 1 1 d .
H11 H 0.5587 0.7431 0.6515 0.037 Uiso 1 1 calc R
C12 C 0.7265(2) 0.65523(16) 0.54026(14) 0.0287(4) Uani 1 1 d .
H12 H 0.7870 0.7084 0.5148 0.034 Uiso 1 1 calc R
C13 C 0.7498(2) 0.54373(17) 0.50767(14) 0.0300(4) Uani 1 1 d .
H13 H 0.8287 0.5082 0.4572 0.036 Uiso 1 1 calc R
C14 C 0.6334(2) 0.49402(17) 0.56425(15) 0.0306(4) Uani 1 1 d .
H14 H 0.6198 0.4196 0.5577 0.037 Uiso 1 1 calc R
C15 C 0.5421(2) 0.57463(17) 0.63165(14) 0.0301(4) Uani 1 1 d .
H15 H 0.4567 0.5637 0.6792 0.036 Uiso 1 1 calc R
C31 C 0.79594(18) 0.77539(14) 0.77828(12) 0.0186(3) Uani 1 1 d .
C32 C 0.86847(19) 0.85235(14) 0.71289(13) 0.0204(4) Uani 1 1 d .
C33 C 0.77620(19) 0.95573(15) 0.68711(13) 0.0228(4) Uani 1 1 d .
H33 H 0.8215 1.0040 0.6395 0.027 Uiso 1 1 calc R
C34 C 0.62218(19) 0.99238(14) 0.72682(13) 0.0212(4) Uani 1 1 d .
C35 C 0.56133(19) 0.92449(14) 0.80073(13) 0.0214(4) Uani 1 1 d .
H35 H 0.4594 0.9522 0.8343 0.026 Uiso 1 1 calc R
C36 C 0.64326(19) 0.81668(14) 0.82828(12) 0.0193(4) Uani 1 1 d .
C41 C 1.04168(19) 0.83647(15) 0.66959(14) 0.0243(4) Uani 1 1 d .
C42 C 1.1429(2) 0.74885(17) 0.72630(15) 0.0304(4) Uani 1 1 d .
H42A H 1.1341 0.6713 0.7168 0.046 Uiso 1 1 calc R
H42B H 1.1103 0.7655 0.7946 0.046 Uiso 1 1 calc R
H42C H 1.2491 0.7537 0.7037 0.046 Uiso 1 1 calc R
C43 C 1.0784(2) 0.80406(18) 0.56422(14) 0.0335(5) Uani 1 1 d .
H43A H 1.1874 0.7961 0.5378 0.050 Uiso 1 1 calc R
H43B H 1.0195 0.8644 0.5277 0.050 Uiso 1 1 calc R
H43C H 1.0518 0.7310 0.5598 0.050 Uiso 1 1 calc R
C44 C 1.0872(2) 0.95118(17) 0.67357(17) 0.0368(5) Uani 1 1 d .
H44A H 1.0553 0.9779 0.7394 0.055 Uiso 1 1 calc R
H44B H 1.0372 1.0090 0.6310 0.055 Uiso 1 1 calc R
H44C H 1.1980 0.9393 0.6529 0.055 Uiso 1 1 calc R
C51 C 0.5274(2) 1.10439(15) 0.68976(14) 0.0261(4) Uani 1 1 d .
C52 C 0.5236(3) 1.0878(2) 0.58534(16) 0.0439(6) Uani 1 1 d .
H52A H 0.4720 1.0265 0.5831 0.066 Uiso 1 1 calc R
H52B H 0.6280 1.0667 0.5476 0.066 Uiso 1 1 calc R
H52C H 0.4685 1.1596 0.5586 0.066 Uiso 1 1 calc R
C53 C 0.6017(2) 1.20377(16) 0.69457(17) 0.0393(5) Uani 1 1 d .
H53A H 0.5423 1.2748 0.6695 0.059 Uiso 1 1 calc R
H53B H 0.7057 1.1866 0.6560 0.059 Uiso 1 1 calc R
H53C H 0.6046 1.2134 0.7613 0.059 Uiso 1 1 calc R
C54 C 0.3633(2) 1.13503(17) 0.74730(16) 0.0345(5) Uani 1 1 d .
H54A H 0.3634 1.1498 0.8135 0.052 Uiso 1 1 calc R
H54B H 0.3157 1.0710 0.7469 0.052 Uiso 1 1 calc R
H54C H 0.3059 1.2040 0.7183 0.052 Uiso 1 1 calc R
C61 C 0.55140(19) 0.75840(15) 0.91456(13) 0.0216(4) Uani 1 1 d .
C62 C 0.4164(2) 0.72818(17) 0.88568(15) 0.0321(4) Uani 1 1 d .
H62A H 0.4544 0.6743 0.8333 0.048 Uiso 1 1 calc R
H62B H 0.3502 0.7983 0.8644 0.048 Uiso 1 1 calc R
H62C H 0.3585 0.6927 0.9409 0.048 Uiso 1 1 calc R
C63 C 0.4917(2) 0.84250(17) 0.99698(14) 0.0324(4) Uani 1 1 d .
H63A H 0.4367 0.8058 1.0527 0.049 Uiso 1 1 calc R
H63B H 0.4227 0.9117 0.9766 0.049 Uiso 1 1 calc R
H63C H 0.5776 0.8637 1.0142 0.049 Uiso 1 1 calc R
C64 C 0.6428(2) 0.64905(16) 0.95673(14) 0.0300(4) Uani 1 1 d .
H64A H 0.5789 0.6231 1.0145 0.045 Uiso 1 1 calc R
H64B H 0.7324 0.6652 0.9732 0.045 Uiso 1 1 calc R
H64C H 0.6756 0.5888 0.9094 0.045 Uiso 1 1 calc R
C81 C 1.0025(9) 0.9358(7) 0.0230(7) 0.111(4) Uani 0.50 1 d PD
C82 C 0.9197(4) 0.9848(7) -0.0511(3) 0.0956(15) Uani 1 1 d D
C83 C 0.9223(11) 0.8803(14) -0.0071(9) 0.161(8) Uani 0.50 1 d PD
C84 C 1.0063(9) 0.8293(7) 0.0605(7) 0.194(4) Uani 1 1 d D
C85 C 1.0836(9) 0.9065(12) 0.0878(6) 0.101(3) Uani 0.50 1 d PD

loop_
_atom_site_aniso_label
_atom_site_aniso_U_11
_atom_site_aniso_U_22
_atom_site_aniso_U_33
_atom_site_aniso_U_23
_atom_site_aniso_U_13
_atom_site_aniso_U_12
Mo1 0.01832(8) 0.01969(8) 0.01875(8) 0.00047(6) -0.00266(6) -0.00487(5)
C1 0.0305(10) 0.0258(9) 0.0279(11) -0.0025(8) -0.0054(8) -0.0109(8)
O1 0.0603(10) 0.0393(8) 0.0290(8) 0.0059(7) -0.0006(7) -0.0264(8)
C2 0.0276(9) 0.0259(10) 0.0251(10) 0.0010(8) -0.0046(8) -0.0089(8)
O2 0.0423(8) 0.0251(7) 0.0447(9) -0.0033(6) -0.0064(7) 0.0007(6)
P3 0.0178(2) 0.0186(2) 0.0184(2) 0.00094(17) -0.00307(17) -0.00360(17)
O3 0.0196(6) 0.0225(6) 0.0224(7) -0.0012(5) -0.0023(5) -0.0061(5)
C3 0.0254(9) 0.0291(10) 0.0246(10) 0.0028(8) -0.0083(8) -0.0032(8)
C4 0.0332(10) 0.0258(10) 0.0308(11) 0.0009(8) -0.0129(9) -0.0001(8)
C5 0.0299(10) 0.0348(11) 0.0418(13) 0.0043(9) -0.0105(9) 0.0003(8)
C11 0.0279(9) 0.0302(10) 0.0296(11) 0.0006(8) -0.0102(8) 0.0033(8)
C12 0.0291(9) 0.0294(10) 0.0272(11) 0.0095(8) -0.0093(8) -0.0065(8)
C13 0.0296(10) 0.0381(11) 0.0198(10) -0.0004(8) -0.0068(8) -0.0023(8)
C14 0.0302(10) 0.0343(11) 0.0318(11) 0.0005(8) -0.0145(9) -0.0096(8)
C15 0.0187(8) 0.0429(12) 0.0270(10) 0.0027(9) -0.0055(8) -0.0053(8)
C31 0.0199(8) 0.0180(8) 0.0186(9) -0.0001(7) -0.0054(7) -0.0048(6)
C32 0.0202(8) 0.0220(8) 0.0194(9) -0.0020(7) -0.0028(7) -0.0067(7)
C33 0.0253(9) 0.0222(9) 0.0213(9) 0.0040(7) -0.0029(7) -0.0099(7)
C34 0.0245(9) 0.0180(8) 0.0223(9) -0.0013(7) -0.0071(7) -0.0053(7)
C35 0.0195(8) 0.0209(8) 0.0227(9) -0.0032(7) -0.0022(7) -0.0039(7)
C36 0.0212(8) 0.0200(8) 0.0182(9) -0.0013(7) -0.0046(7) -0.0066(7)
C41 0.0196(8) 0.0260(9) 0.0267(10) 0.0005(8) -0.0002(7) -0.0090(7)
C42 0.0184(8) 0.0351(11) 0.0384(12) -0.0001(9) -0.0058(8) -0.0082(8)
C43 0.0305(10) 0.0380(11) 0.0282(11) 0.0007(9) 0.0050(8) -0.0117(9)
C44 0.0276(10) 0.0326(11) 0.0514(14) -0.0012(10) -0.0019(10) -0.0154(9)
C51 0.0304(9) 0.0197(9) 0.0269(10) 0.0007(7) -0.0079(8) -0.0022(7)
C52 0.0523(14) 0.0455(13) 0.0301(12) 0.0003(10) -0.0182(11) 0.0032(11)
C53 0.0420(12) 0.0226(10) 0.0506(14) 0.0019(9) -0.0055(11) -0.0077(9)
C54 0.0294(10) 0.0258(10) 0.0435(13) 0.0022(9) -0.0091(9) 0.0020(8)
C61 0.0212(8) 0.0228(9) 0.0192(9) -0.0004(7) 0.0006(7) -0.0066(7)
C62 0.0290(10) 0.0383(11) 0.0312(11) 0.0019(9) -0.0022(8) -0.0166(9)
C63 0.0378(11) 0.0317(11) 0.0236(10) -0.0051(8) 0.0049(8) -0.0094(8)
C64 0.0310(10) 0.0304(10) 0.0235(10) 0.0052(8) 0.0016(8) -0.0062(8)
C81 0.062(5) 0.103(7) 0.096(7) 0.020(6) 0.061(5) 0.037(5)
C82 0.0417(18) 0.156(5) 0.083(3) -0.062(3) 0.0129(19) -0.014(3)
C83 0.071(6) 0.208(16) 0.196(16) -0.146(14) 0.087(8) -0.076(9)
C84 0.106(5) 0.181(7) 0.205(8) 0.004(6) 0.091(5) 0.019(5)
C85 0.057(4) 0.135(9) 0.078(6) -0.033(6) 0.011(4) 0.026(5)

loop_
_atom_type_symbol
_atom_type_description
_atom_type_scat_dispersion_real
_atom_type_scat_dispersion_imag
_atom_type_scat_source
C C 0.0033 0.0016 'International Tables Vol C Tables 4.2.6.8 and 6.1.1.4'
H H 0.0000 0.0000 'International Tables Vol C Tables 4.2.6.8 and 6.1.1.4'
O O 0.0106 0.0060 'International Tables Vol C Tables 4.2.6.8 and 6.1.1.4'
P P 0.1023 0.0942 'International Tables Vol C Tables 4.2.6.8 and 6.1.1.4'
Mo Mo -1.6832 0.6857 'International Tables Vol C Tables 4.2.6.8 and 6.1.1.4'

loop_
_geom_angle_atom_site_label_1
_geom_angle_atom_site_label_2
_geom_angle_atom_site_label_3
_geom_angle
_geom_angle_site_symmetry_1
_geom_angle_site_symmetry_3
C1 Mo1 C2 76.09(8) . .
C1 Mo1 O3 116.98(6) . .
C2 Mo1 O3 87.79(6) . .
C1 Mo1 C14 102.79(8) . .
C2 Mo1 C14 97.88(7) . .
O3 Mo1 C14 139.97(6) . .
C1 Mo1 C15 92.72(7) . .
C2 Mo1 C15 128.86(8) . .
O3 Mo1 C15 138.79(6) . .
C14 Mo1 C15 35.45(7) . .
C1 Mo1 C13 137.41(8) . .
C2 Mo1 C13 96.93(7) . .
O3 Mo1 C13 104.43(6) . .
C14 Mo1 C13 35.63(7) . .
C15 Mo1 C13 58.79(7) . .
C1 Mo1 P3 86.85(6) . .
C2 Mo1 P3 105.39(6) . .
O3 Mo1 P3 39.53(3) . .
C14 Mo1 P3 156.40(5) . .
C15 Mo1 P3 123.93(5) . .
C13 Mo1 P3 134.58(5) . .
C1 Mo1 C11 116.91(7) . .
C2 Mo1 C11 154.00(8) . .
O3 Mo1 C11 103.79(6) . .
C14 Mo1 C11 58.37(7) . .
C15 Mo1 C11 35.01(7) . .
C13 Mo1 C11 57.88(7) . .
P3 Mo1 C11 98.04(5) . .
C1 Mo1 C12 149.71(7) . .
C2 Mo1 C12 126.32(7) . .
O3 Mo1 C12 86.71(6) . .
C14 Mo1 C12 58.10(7) . .
C15 Mo1 C12 57.77(7) . .
C13 Mo1 C12 34.61(7) . .
P3 Mo1 C12 103.42(5) . .
C11 Mo1 C12 34.20(6) . .
O1 C1 Mo1 178.22(17) . .
O2 C2 Mo1 175.86(17) . .
O3 P3 C31 110.87(7) . .
O3 P3 C3 107.79(7) . .
C31 P3 C3 115.12(8) . .
O3 P3 Mo1 64.11(5) . .
C31 P3 Mo1 119.62(5) . .
C3 P3 Mo1 123.65(7) . .
P3 O3 Mo1 76.36(5) . .
C4 C3 P3 112.55(13) . .
C5 C4 C3 124.0(2) . .
C12 C11 C15 107.71(17) . .
C12 C11 Mo1 73.29(10) . .
C15 C11 Mo1 70.02(10) . .
C11 C12 C13 108.77(18) . .
C11 C12 Mo1 72.51(10) . .
C13 C12 Mo1 70.79(10) . .
C12 C13 C14 107.42(18) . .
C12 C13 Mo1 74.61(11) . .
C14 C13 Mo1 70.75(11) . .
C15 C14 C13 107.87(18) . .
C15 C14 Mo1 72.76(11) . .
C13 C14 Mo1 73.62(11) . .
C14 C15 C11 108.22(17) . .
C14 C15 Mo1 71.79(10) . .
C11 C15 Mo1 74.97(10) . .
C36 C31 C32 118.85(14) . .
C36 C31 P3 119.18(13) . .
C32 C31 P3 118.87(12) . .
C33 C32 C31 117.44(15) . .
C33 C32 C41 115.08(15) . .
C31 C32 C41 127.44(14) . .
C34 C33 C32 123.95(17) . .
C35 C34 C33 116.86(15) . .
C35 C34 C51 122.84(16) . .
C33 C34 C51 120.30(16) . .
C34 C35 C36 122.94(16) . .
C35 C36 C31 118.55(16) . .
C35 C36 C61 113.24(14) . .
C31 C36 C61 128.19(14) . .
C42 C41 C43 110.38(16) . .
C42 C41 C44 105.03(15) . .
C43 C41 C44 107.86(16) . .
C42 C41 C32 113.32(15) . .
C43 C41 C32 110.65(15) . .
C44 C41 C32 109.32(14) . .
C54 C51 C53 108.58(16) . .
C54 C51 C52 108.38(17) . .
C53 C51 C52 109.90(18) . .
C54 C51 C34 112.60(15) . .
C53 C51 C34 109.67(15) . .
C52 C51 C34 107.69(15) . .
C64 C61 C62 107.78(15) . .
C64 C61 C63 105.39(15) . .
C62 C61 C63 109.41(15) . .
C64 C61 C36 115.24(14) . .
C62 C61 C36 110.21(15) . .
C63 C61 C36 108.61(15) . .
C83 C81 C85 129.7(11) . .
C83 C81 C84 63.9(8) . .
C85 C81 C84 65.9(7) . .
C83 C81 C82 59.2(9) . .
C85 C81 C82 171.2(12) . .
C84 C81 C82 123.0(12) . .
C83 C81 C82 171.1(11) . 2_775
C85 C81 C82 58.8(9) . 2_775
C84 C81 C82 124.6(11) . 2_775
C82 C81 C82 112.4(6) . 2_775
C83 C81 C81 115.8(15) . 2_775
C85 C81 C81 114.5(16) . 2_775
C84 C81 C81 179.6(17) . 2_775
C82 C81 C81 56.7(7) . 2_775
C82 C81 C81 55.7(8) 2_775 2_775
C83 C82 C85 174.9(6) . 2_775
C83 C82 C81 54.1(6) . .
C85 C82 C81 122.0(7) 2_775 .
C83 C82 C81 121.6(7) . 2_775
C85 C82 C81 54.4(5) 2_775 2_775
C81 C82 C81 67.6(6) . 2_775
C81 C83 C82 66.7(8) . .
C81 C83 C84 60.3(6) . .
C82 C83 C84 127.0(10) . .
C81 C84 C83 55.8(7) . .
C81 C84 C85 55.5(7) . .
C83 C84 C85 111.3(9) . .
C81 C85 C82 66.9(8) . 2_775
C81 C85 C84 58.6(6) . .
C82 C85 C84 125.5(8) 2_775 .

loop_
_geom_bond_atom_site_label_1
_geom_bond_atom_site_label_2
_geom_bond_distance
_geom_bond_site_symmetry_2
Mo1 C1 1.947(2) .
Mo1 C2 1.9594(18) .
Mo1 O3 2.1972(12) .
Mo1 C14 2.3041(19) .
Mo1 C15 2.3166(17) .
Mo1 C13 2.3415(18) .
Mo1 P3 2.3733(5) .
Mo1 C11 2.3806(17) .
Mo1 C12 2.3907(18) .
C1 O1 1.162(2) .
C2 O2 1.156(2) .
P3 O3 1.5546(13) .
P3 C31 1.8411(17) .
P3 C3 1.8533(17) .
C3 C4 1.493(2) .
C4 C5 1.317(3) .
C11 C12 1.403(3) .
C11 C15 1.414(3) .
C12 C13 1.408(3) .
C13 C14 1.422(3) .
C14 C15 1.407(3) .
C31 C36 1.422(2) .
C31 C32 1.435(2) .
C32 C33 1.393(2) .
C32 C41 1.556(2) .
C33 C34 1.387(2) .
C34 C35 1.383(2) .
C34 C51 1.535(2) .
C35 C36 1.401(2) .
C36 C61 1.554(2) .
C41 C42 1.531(2) .
C41 C43 1.534(3) .
C41 C44 1.549(3) .
C51 C54 1.530(3) .
C51 C53 1.534(3) .
C51 C52 1.535(3) .
C61 C64 1.530(2) .
C61 C62 1.534(3) .
C61 C63 1.537(2) .
C81 C83 1.275(13) .
C81 C85 1.293(13) .
C81 C84 1.339(9) .
C81 C82 1.446(12) .
C81 C82 1.463(13) 2_775
C81 C81 1.618(16) 2_775
C82 C83 1.351(14) .
C82 C85 1.360(12) 2_775
C82 C81 1.463(13) 2_775
C83 C84 1.384(13) .
C84 C85 1.431(12) .
C85 C82 1.360(12) 2_775
